data_7705170
loop_
_publ_author_name
'Oliveira, Katia M.'
'Honorato, Jo\~ao'
'Gon\,calves, Guilherme R'
'Cominetti, Marcia R.'
'Batista, Alzir A.'
'Correa, Rodrigo S.'

_publ_section_title
;
 Ru(II)/diclofenac-based complexes: DNA, BSA interaction and their
 anticancer evaluation against lung and breast tumor cells.
;
_journal_issue 36
_journal_name_full 'Dalton transactions (Cambridge, England : 2003)'
_journal_page_first 12643
_journal_page_last 12652
_journal_paper_doi 10.1039/d0dt01591a
_journal_volume 49
_journal_year 2020
_chemical_formula_sum 'C58 H45 Cl2 F6 Fe N2 O5 P4 Ru'
_chemical_formula_weight 1315.66
_space_group_IT_number 2
_space_group_name_Hall '-P 1'
_space_group_name_H-M_alt 'P -1'
_symmetry_cell_setting triclinic
_symmetry_Int_Tables_number 2
_symmetry_space_group_name_Hall '-P 1'
_symmetry_space_group_name_H-M 'P -1'
_atom_sites_solution_hydrogens geom
_audit_creation_date 2020-04-24T20:37:37-00:00
_audit_creation_method 'WinGX routine CIF_UPDATE'
_audit_update_record
;
2020-04-30 deposited with the CCDC.	2020-08-14 downloaded from the CCDC.
;
_cell_angle_alpha 70.695(4)
_cell_angle_beta 77.328(4)
_cell_angle_gamma 64.054(4)
_cell_formula_units_Z 2
_cell_length_a 13.9632(16)
_cell_length_b 14.6228(18)
_cell_length_c 16.5042(18)
_cell_measurement_reflns_used 9595
_cell_measurement_temperature 296(2)
_cell_measurement_theta_max 25.1
_cell_measurement_theta_min 1.3
_cell_measurement_wavelength 0.71073
_cell_volume 2848.7(6)
_computing_molecular_graphics 'Ortep for Windows (Farrugia, 2012)'
_computing_publication_material 'WinGX publication routines (Farrugia, 2012)'
_computing_structure_refinement 'SHELXL-2018/3 (Sheldrick, 2018)'
_diffrn_ambient_temperature 296(2)
_diffrn_detector_area_resol_mean 66.67
_diffrn_measured_fraction_theta_full 0.95
_diffrn_measured_fraction_theta_max 0.95
_diffrn_measurement_device_type 'Bruker-AXS Kappa Mach3 APEX-II'
_diffrn_measurement_method 'CCD \f- and \w-scans'
_diffrn_radiation_monochromator 'Incoatec Helios mirrors'
_diffrn_radiation_probe x-ray
_diffrn_radiation_source 1\mS
_diffrn_radiation_type MoK\a
_diffrn_radiation_wavelength 0.71073
_diffrn_reflns_av_R_equivalents 0.1538
_diffrn_reflns_av_unetI/netI 0.0805
_diffrn_reflns_Laue_measured_fraction_full 0.95
_diffrn_reflns_Laue_measured_fraction_max 0.95
_diffrn_reflns_limit_h_max 17
_diffrn_reflns_limit_h_min -16
_diffrn_reflns_limit_k_max 18
_diffrn_reflns_limit_k_min -17
_diffrn_reflns_limit_l_max 19
_diffrn_reflns_limit_l_min 0
_diffrn_reflns_number 9595
_diffrn_reflns_point_group_measured_fraction_full 0.95
_diffrn_reflns_point_group_measured_fraction_max 0.95
_diffrn_reflns_reduction_process
;
 Scaled and merged with Sortav
 R.H. Blessing, (1987) Cryst. Rev. 1, 3-58
 R.H. Blessing, (1989) J. Appl. Cryst. 22, 396-397
;
_diffrn_reflns_theta_full 25.049
_diffrn_reflns_theta_max 25.049
_diffrn_reflns_theta_min 1.312
_diffrn_standards_interval_count 0
_diffrn_standards_interval_time 0
_diffrn_standards_number 0
_exptl_absorpt_coefficient_mu 0.796
_exptl_absorpt_correction_type none
_exptl_crystal_colour Yellow
_exptl_crystal_density_diffrn 1.534
_exptl_crystal_density_method 'not measured'
_exptl_crystal_description Prism
_exptl_crystal_F_000 1330
_exptl_crystal_size_max 0.22
_exptl_crystal_size_mid 0.12
_exptl_crystal_size_min 0.06
_refine_diff_density_max 8.397
_refine_diff_density_min -0.874
_refine_diff_density_rms 0.199
_refine_ls_extinction_coef 0.0065(10)
_refine_ls_extinction_expression Fc^*^=kFc[1+0.001xFc^2^\l^3^/sin(2\q)]^-1/4^
_refine_ls_extinction_method 'SHELXL-2018/3 (Sheldrick 2018)'
_refine_ls_goodness_of_fit_ref 1.075
_refine_ls_hydrogen_treatment constr
_refine_ls_matrix_type full
_refine_ls_number_constraints 0
_refine_ls_number_parameters 713
_refine_ls_number_reflns 9595
_refine_ls_number_restraints 0
_refine_ls_restrained_S_all 1.075
_refine_ls_R_factor_all 0.1122
_refine_ls_R_factor_gt 0.1044
_refine_ls_shift/su_max 0
_refine_ls_shift/su_mean 0
_refine_ls_structure_factor_coef Fsqd
_refine_ls_weighting_details 'w=1/[\s^2^(Fo^2^)+(0.1135P)^2^+34.9304P] where P=(Fo^2^+2Fc^2^)/3'
_refine_ls_weighting_scheme calc
_refine_ls_wR_factor_gt 0.2578
_refine_ls_wR_factor_ref 0.2626
_reflns_Friedel_coverage 0
_reflns_number_gt 8470
_reflns_number_total 9595
_reflns_threshold_expression 'I > 2\s(I)'
_cod_data_source_file d0dt01591a2.cif
_cod_data_source_block mo_ab_dppfe_0m
_cod_depositor_comments 'Adding full bibliography for 7705169--7705171.cif.'
_cod_database_code 7705170
_shelx_estimated_absorpt_t_min 0.844
_shelx_estimated_absorpt_t_max 0.954
_shelx_shelxl_version_number 2018/3

loop_
_symmetry_equiv_pos_as_xyz
'x, y, z'
'-x, -y, -z'

loop_
_atom_site_label
_atom_site_type_symbol
_atom_site_fract_x
_atom_site_fract_y
_atom_site_fract_z
_atom_site_U_iso_or_equiv
_atom_site_adp_type
_atom_site_occupancy
_atom_site_site_symmetry_order
_atom_site_calc_flag
_atom_site_refinement_flags_posn
_atom_site_refinement_flags_adp
_atom_site_refinement_flags_occupancy
_atom_site_disorder_assembly
_atom_site_disorder_group
Ru1 Ru 0.19729(5) 0.30068(5) 0.24591(4) 0.0192(2) Uani 1 1 d . . . . .
Fe1 Fe 0.26358(9) 0.36286(10) 0.46306(8) 0.0276(3) Uani 1 1 d . . . . .
Cl2 Cl 0.4269(5) -0.1380(4) 0.2160(4) 0.1222(19) Uani 1 1 d . . . . .
P1 P 0.15183(15) 0.45924(15) 0.27112(13) 0.0209(4) Uani 1 1 d . . . . .
O2 O 0.0749(4) 0.2551(4) 0.3239(4) 0.0233(12) Uani 1 1 d . . . . .
Cl1 Cl 0.1410(4) -0.2289(3) 0.4715(3) 0.0949(13) Uani 1 1 d . . . . .
P2 P 0.32024(15) 0.18959(15) 0.34985(13) 0.0222(5) Uani 1 1 d . . . . .
P3 P 0.6787(2) 0.3823(3) 0.2447(2) 0.0571(8) Uani 1 1 d . . . . .
F1 F 0.7953(9) 0.3361(14) 0.2648(13) 0.187(7) Uani 1 1 d . . . . .
F2 F 0.6728(17) 0.4960(11) 0.2119(9) 0.181(8) Uani 1 1 d . . . . .
F3 F 0.6834(16) 0.2704(11) 0.2751(13) 0.203(8) Uani 1 1 d . . . . .
F4 F 0.6436(15) 0.3959(19) 0.3360(8) 0.239(11) Uani 1 1 d . . . . .
F5 F 0.5627(9) 0.4238(13) 0.2257(12) 0.173(6) Uani 1 1 d . . . . .
F6 F 0.7094(14) 0.3729(13) 0.1509(8) 0.167(6) Uani 1 1 d . . . . .
O1 O 0.1875(5) 0.1487(4) 0.2476(4) 0.0290(13) Uani 1 1 d . . . . .
Cl1S Cl -0.3339(8) 0.9055(7) -0.0175(6) 0.186(3) Uani 1 1 d . . . . .
Cl2S Cl -0.1455(12) 0.9232(12) 0.0113(6) 0.260(7) Uani 1 1 d . . . . .
N3 N 0.1105(6) 0.3571(5) 0.1361(4) 0.0266(15) Uani 1 1 d . . . . .
N1 N 0.2163(9) -0.0843(7) 0.3217(8) 0.065(3) Uani 1 1 d . . . . .
H1 H 0.225933 -0.036235 0.33382 0.077 Uiso 1 1 calc R U . . .
N2 N 0.3072(5) 0.3337(5) 0.1470(4) 0.0270(15) Uani 1 1 d . . . . .
C1 C 0.1046(6) 0.1729(6) 0.2987(5) 0.0271(18) Uani 1 1 d . . . . .
C2 C 0.0380(8) 0.1074(8) 0.3333(6) 0.040(2) Uani 1 1 d . . . . .
H2A H 0.060899 0.061038 0.389299 0.048 Uiso 1 1 calc R U . . .
H2B H -0.035769 0.1548 0.342349 0.048 Uiso 1 1 calc R U . . .
C3 C 0.0412(8) 0.0406(7) 0.2791(7) 0.039(2) Uani 1 1 d . . . . .
C4 C 0.1273(9) -0.0552(7) 0.2772(7) 0.046(2) Uani 1 1 d . . . . .
C9 C 0.2894(9) -0.1896(8) 0.3467(8) 0.052(3) Uani 1 1 d . . . . .
C10 C 0.2661(11) -0.2643(9) 0.4161(10) 0.064(3) Uani 1 1 d . . . . .
C11 C 0.3400(11) -0.3669(10) 0.4420(10) 0.065(3) Uani 1 1 d . . . . .
H11 H 0.322302 -0.415373 0.488593 0.078 Uiso 1 1 calc R U . . .
C12 C 0.4409(12) -0.3969(10) 0.3978(10) 0.068(4) Uani 1 1 d . . . . .
H12 H 0.491075 -0.465709 0.414589 0.081 Uiso 1 1 calc R U . . .
C13 C 0.4660(11) -0.3252(10) 0.3299(10) 0.066(4) Uani 1 1 d . . . . .
H13 H 0.533886 -0.344922 0.300779 0.08 Uiso 1 1 calc R U . . .
C14 C 0.3908(11) -0.2230(9) 0.3039(9) 0.060(3) Uani 1 1 d . . . . .
C5 C 0.1230(12) -0.1201(10) 0.2342(10) 0.066(4) Uani 1 1 d . . . . .
H5 H 0.178101 -0.186096 0.236069 0.08 Uiso 1 1 calc R U . . .
C6 C 0.0367(13) -0.0862(12) 0.1888(10) 0.077(4) Uani 1 1 d . . . . .
H6 H 0.034154 -0.130684 0.160729 0.092 Uiso 1 1 calc R U . . .
C7 C -0.0436(13) 0.0080(12) 0.1834(12) 0.085(5) Uani 1 1 d . . . . .
H7 H -0.098219 0.031475 0.148524 0.102 Uiso 1 1 calc R U . . .
C8 C -0.0437(10) 0.0716(10) 0.2320(10) 0.066(4) Uani 1 1 d . . . . .
H8 H -0.101693 0.135253 0.232371 0.079 Uiso 1 1 calc R U . . .
C19 C 0.2781(7) 0.3616(7) 0.0662(5) 0.033(2) Uani 1 1 d . . . . .
C18 C 0.3416(10) 0.3901(11) -0.0048(7) 0.061(3) Uani 1 1 d . . . . .
H18 H 0.320715 0.406406 -0.059332 0.073 Uiso 1 1 calc R U . . .
C17 C 0.4355(10) 0.3953(13) 0.0023(8) 0.072(4) Uani 1 1 d . . . . .
H17 H 0.476073 0.418568 -0.046035 0.086 Uiso 1 1 calc R U . . .
C16 C 0.4667(9) 0.3646(10) 0.0844(8) 0.055(3) Uani 1 1 d . . . . .
H16 H 0.531456 0.362636 0.092648 0.067 Uiso 1 1 calc R U . . .
C15 C 0.3991(7) 0.3367(7) 0.1544(6) 0.0316(19) Uani 1 1 d . . . . .
H15 H 0.419089 0.319012 0.209461 0.038 Uiso 1 1 calc R U . . .
C20 C 0.1736(7) 0.3650(7) 0.0605(6) 0.034(2) Uani 1 1 d . . . . .
C24 C 0.0134(7) 0.3598(8) 0.1354(6) 0.038(2) Uani 1 1 d . . . . .
H24 H -0.03146 0.358305 0.186138 0.046 Uiso 1 1 calc R U . . .
C23 C -0.0213(9) 0.3648(11) 0.0627(8) 0.062(3) Uani 1 1 d . . . . .
H23 H -0.088854 0.366052 0.064176 0.074 Uiso 1 1 calc R U . . .
C22 C 0.0439(11) 0.3679(14) -0.0135(9) 0.076(4) Uani 1 1 d . . . . .
H22 H 0.023009 0.366761 -0.062787 0.091 Uiso 1 1 calc R U . . .
C21 C 0.1415(10) 0.3727(11) -0.0149(7) 0.058(3) Uani 1 1 d . . . . .
H21 H 0.18425 0.381128 -0.066343 0.07 Uiso 1 1 calc R U . . .
C231 C 0.3614(6) 0.2340(6) 0.4219(5) 0.0258(17) Uani 1 1 d . . . . .
C233 C 0.4211(7) 0.3296(8) 0.4707(7) 0.038(2) Uani 1 1 d . . . . .
H233 H 0.448828 0.376545 0.471839 0.046 Uiso 1 1 calc R U . . .
C232 C 0.4074(6) 0.3110(7) 0.3954(6) 0.0278(18) Uani 1 1 d . . . . .
H232 H 0.425249 0.343165 0.338802 0.033 Uiso 1 1 calc R U . . .
C234 C 0.3861(7) 0.2659(8) 0.5418(6) 0.040(2) Uani 1 1 d . . . . .
H234 H 0.38629 0.263386 0.598849 0.048 Uiso 1 1 calc R U . . .
C235 C 0.3497(7) 0.2050(7) 0.5146(6) 0.034(2) Uani 1 1 d . . . . .
H235 H 0.323133 0.15539 0.550136 0.041 Uiso 1 1 calc R U . . .
C134 C 0.1531(7) 0.4892(8) 0.5087(6) 0.041(2) Uani 1 1 d . . . . .
H134 H 0.163787 0.515852 0.548392 0.049 Uiso 1 1 calc R U . . .
C135 C 0.1735(7) 0.5212(7) 0.4183(6) 0.0328(19) Uani 1 1 d . . . . .
H135 H 0.198376 0.573811 0.38807 0.039 Uiso 1 1 calc R U . . .
C131 C 0.1491(6) 0.4586(6) 0.3810(5) 0.0249(17) Uani 1 1 d . . . . .
C121 C 0.0118(7) 0.5527(7) 0.2544(5) 0.0285(18) Uani 1 1 d . . . . .
C122 C -0.0670(7) 0.5156(8) 0.2689(6) 0.037(2) Uani 1 1 d . . . . .
H122 H -0.049232 0.443309 0.283636 0.044 Uiso 1 1 calc R U . . .
C123 C -0.1748(8) 0.5866(10) 0.2616(7) 0.052(3) Uani 1 1 d . . . . .
H123 H -0.22798 0.561172 0.27106 0.063 Uiso 1 1 calc R U . . .
C124 C -0.2011(9) 0.6930(10) 0.2406(8) 0.063(3) Uani 1 1 d . . . . .
H124 H -0.271784 0.739885 0.2332 0.075 Uiso 1 1 calc R U . . .
C125 C -0.1220(9) 0.7316(9) 0.2301(8) 0.060(3) Uani 1 1 d . . . . .
H125 H -0.139787 0.803455 0.219154 0.072 Uiso 1 1 calc R U . . .
C126 C -0.0175(8) 0.6603(6) 0.2364(7) 0.044(3) Uani 1 1 d . . . . .
H126 H 0.035604 0.685482 0.2282 0.053 Uiso 1 1 calc R U . . .
C111 C 0.2220(7) 0.5422(6) 0.2008(5) 0.0262(17) Uani 1 1 d . . . . .
C116 C 0.2987(7) 0.5607(8) 0.2267(6) 0.037(2) Uani 1 1 d . . . . .
H116 H 0.321156 0.52609 0.281824 0.045 Uiso 1 1 calc R U . . .
C115 C 0.3415(9) 0.6297(9) 0.1715(8) 0.052(3) Uani 1 1 d . . . . .
H115 H 0.391873 0.642196 0.189982 0.062 Uiso 1 1 calc R U . . .
C114 C 0.3107(10) 0.6802(9) 0.0898(8) 0.061(3) Uani 1 1 d . . . . .
H114 H 0.33734 0.729393 0.053663 0.073 Uiso 1 1 calc R U . . .
C113 C 0.2383(10) 0.6572(10) 0.0608(7) 0.059(3) Uani 1 1 d . . . . .
H113 H 0.219456 0.687989 0.004393 0.071 Uiso 1 1 calc R U . . .
C112 C 0.1959(8) 0.5883(8) 0.1174(6) 0.041(2) Uani 1 1 d . . . . .
H112 H 0.148259 0.572555 0.098426 0.049 Uiso 1 1 calc R U . . .
C132 C 0.1104(6) 0.3908(7) 0.4509(6) 0.0316(19) Uani 1 1 d . . . . .
H132 H 0.086876 0.342492 0.446007 0.038 Uiso 1 1 calc R U . . .
C133 C 0.1139(7) 0.4097(8) 0.5284(6) 0.040(2) Uani 1 1 d . . . . .
H133 H 0.093703 0.375414 0.583381 0.048 Uiso 1 1 calc R U . . .
C221 C 0.2868(7) 0.0823(7) 0.4278(5) 0.0281(18) Uani 1 1 d . . . . .
C222 C 0.1907(8) 0.1071(8) 0.4820(6) 0.041(2) Uani 1 1 d . . . . .
H222 H 0.143348 0.177093 0.476076 0.049 Uiso 1 1 calc R U . . .
C223 C 0.1667(9) 0.0263(8) 0.5446(7) 0.048(3) Uani 1 1 d . . . . .
H223 H 0.10402 0.043258 0.580934 0.058 Uiso 1 1 calc R U . . .
C224 C 0.2351(9) -0.0781(9) 0.5530(7) 0.052(3) Uani 1 1 d . . . . .
H224 H 0.218341 -0.131621 0.593843 0.062 Uiso 1 1 calc R U . . .
C225 C 0.3280(9) -0.1015(8) 0.5004(7) 0.048(3) Uani 1 1 d . . . . .
H225 H 0.375018 -0.171625 0.50654 0.058 Uiso 1 1 calc R U . . .
C226 C 0.3539(7) -0.0229(7) 0.4378(6) 0.035(2) Uani 1 1 d . . . . .
H226 H 0.417177 -0.041351 0.40233 0.042 Uiso 1 1 calc R U . . .
C211 C 0.4486(6) 0.1171(6) 0.2960(6) 0.0288(18) Uani 1 1 d . . . . .
C216 C 0.5464(7) 0.0943(8) 0.3239(7) 0.043(2) Uani 1 1 d . . . . .
H216 H 0.547511 0.111714 0.3729 0.052 Uiso 1 1 calc R U . . .
C215 C 0.6418(8) 0.0456(10) 0.2783(9) 0.060(3) Uani 1 1 d . . . . .
H215 H 0.706544 0.030995 0.296655 0.072 Uiso 1 1 calc R U . . .
C214 C 0.6409(9) 0.0190(11) 0.2068(9) 0.065(3) Uani 1 1 d . . . . .
H214 H 0.704963 -0.013216 0.17636 0.078 Uiso 1 1 calc R U . . .
C213 C 0.5437(9) 0.0402(9) 0.1793(8) 0.055(3) Uani 1 1 d . . . . .
H213 H 0.543542 0.020794 0.131037 0.066 Uiso 1 1 calc R U . . .
C212 C 0.4491(8) 0.0891(8) 0.2224(7) 0.043(2) Uani 1 1 d . . . . .
H212 H 0.38488 0.103821 0.202977 0.051 Uiso 1 1 calc R U . . .
C1S C -0.213(2) 0.929(3) -0.0633(14) 0.157(11) Uani 1 1 d . . . . .
H1S1 H -0.167426 0.876594 -0.094271 0.188 Uiso 1 1 calc R U . . .
H1S2 H -0.232483 0.997844 -0.104478 0.188 Uiso 1 1 calc R U . . .

loop_
_atom_site_aniso_label
_atom_site_aniso_U_11
_atom_site_aniso_U_22
_atom_site_aniso_U_33
_atom_site_aniso_U_23
_atom_site_aniso_U_13
_atom_site_aniso_U_12
Ru1 0.0198(3) 0.0206(3) 0.0172(4) -0.0048(2) -0.0009(2) -0.0086(2)
Fe1 0.0221(6) 0.0338(7) 0.0237(6) -0.0121(5) -0.0056(5) -0.0034(5)
Cl2 0.127(4) 0.076(3) 0.139(4) 0.009(3) -0.007(3) -0.048(3)
P1 0.0208(9) 0.0203(9) 0.0203(10) -0.0053(8) -0.0038(7) -0.0062(8)
O2 0.022(3) 0.022(3) 0.027(3) -0.007(2) -0.001(2) -0.010(2)
Cl1 0.094(3) 0.077(2) 0.118(4) -0.039(2) 0.002(3) -0.034(2)
P2 0.0195(9) 0.0215(10) 0.0227(10) -0.0052(8) -0.0010(8) -0.0065(8)
P3 0.0415(15) 0.0571(18) 0.0551(18) 0.0056(14) -0.0053(13) -0.0183(14)
F1 0.060(7) 0.219(17) 0.27(2) -0.068(15) -0.044(9) -0.029(9)
F2 0.35(2) 0.129(10) 0.115(10) 0.036(8) -0.084(12) -0.165(14)
F3 0.242(19) 0.100(10) 0.242(19) 0.056(11) -0.063(15) -0.099(12)
F4 0.198(17) 0.33(3) 0.066(8) -0.063(11) -0.001(9) 0.010(16)
F5 0.069(7) 0.186(14) 0.235(17) -0.052(12) -0.057(9) -0.009(8)
F6 0.209(16) 0.198(15) 0.087(8) -0.058(9) 0.031(9) -0.081(13)
O1 0.030(3) 0.029(3) 0.029(3) -0.011(2) 0.002(2) -0.012(2)
Cl1S 0.186(8) 0.168(7) 0.176(8) -0.072(6) 0.011(6) -0.038(6)
Cl2S 0.374(17) 0.410(18) 0.105(6) -0.076(8) 0.016(8) -0.265(16)
N3 0.033(4) 0.029(4) 0.021(3) -0.007(3) -0.007(3) -0.013(3)
N1 0.075(7) 0.026(4) 0.101(8) -0.016(5) -0.050(6) -0.008(4)
N2 0.029(4) 0.025(3) 0.026(4) -0.009(3) 0.003(3) -0.010(3)
C1 0.025(4) 0.024(4) 0.030(4) -0.005(3) 0.000(3) -0.011(3)
C2 0.045(5) 0.041(5) 0.041(5) -0.014(4) 0.011(4) -0.027(5)
C3 0.039(5) 0.032(5) 0.051(6) -0.011(4) 0.002(4) -0.021(4)
C4 0.055(6) 0.025(5) 0.061(7) -0.009(4) -0.014(5) -0.017(4)
C9 0.057(7) 0.029(5) 0.079(8) -0.013(5) -0.040(6) -0.011(5)
C10 0.066(8) 0.046(6) 0.092(10) -0.024(7) -0.035(7) -0.017(6)
C11 0.071(9) 0.051(7) 0.080(9) -0.007(6) -0.027(7) -0.029(6)
C12 0.086(10) 0.041(6) 0.085(10) -0.003(6) -0.051(8) -0.022(6)
C13 0.065(8) 0.058(7) 0.094(10) -0.027(7) -0.030(7) -0.025(6)
C14 0.078(9) 0.043(6) 0.069(8) -0.012(6) -0.032(7) -0.022(6)
C5 0.080(9) 0.041(6) 0.089(10) -0.025(6) -0.018(8) -0.024(6)
C6 0.107(12) 0.076(9) 0.088(10) -0.032(8) -0.028(9) -0.056(9)
C7 0.082(10) 0.068(9) 0.128(14) -0.025(9) -0.061(10) -0.029(8)
C8 0.043(6) 0.052(7) 0.111(11) -0.028(7) -0.013(7) -0.018(5)
C19 0.036(5) 0.033(4) 0.021(4) -0.006(4) -0.002(3) -0.007(4)
C18 0.056(7) 0.097(10) 0.025(5) -0.006(6) 0.004(5) -0.036(7)
C17 0.057(7) 0.117(12) 0.034(6) -0.003(7) 0.012(5) -0.048(8)
C16 0.046(6) 0.068(8) 0.051(7) -0.002(6) 0.004(5) -0.036(6)
C15 0.027(4) 0.039(5) 0.027(4) -0.005(4) -0.004(3) -0.013(4)
C20 0.038(5) 0.034(5) 0.028(5) -0.012(4) -0.003(4) -0.010(4)
C24 0.034(5) 0.052(6) 0.031(5) -0.006(4) -0.005(4) -0.021(4)
C23 0.041(6) 0.100(10) 0.052(7) -0.022(7) -0.018(5) -0.027(6)
C22 0.066(8) 0.124(13) 0.049(7) -0.030(8) -0.025(6) -0.035(8)
C21 0.056(7) 0.082(9) 0.029(5) -0.009(5) -0.007(5) -0.024(6)
C231 0.018(4) 0.030(4) 0.027(4) -0.013(3) -0.003(3) -0.003(3)
C233 0.029(4) 0.043(5) 0.049(6) -0.025(5) -0.015(4) -0.005(4)
C232 0.018(4) 0.029(4) 0.034(5) -0.012(4) -0.008(3) -0.003(3)
C234 0.032(5) 0.047(6) 0.034(5) -0.018(4) -0.017(4) 0.001(4)
C235 0.029(4) 0.033(5) 0.026(4) 0.002(4) -0.012(4) -0.002(4)
C134 0.034(5) 0.053(6) 0.031(5) -0.028(5) -0.008(4) 0.002(4)
C135 0.034(5) 0.031(4) 0.031(5) -0.014(4) -0.003(4) -0.008(4)
C131 0.018(4) 0.027(4) 0.026(4) -0.011(3) -0.004(3) -0.002(3)
C121 0.027(4) 0.032(4) 0.023(4) -0.010(3) -0.004(3) -0.006(4)
C122 0.032(5) 0.043(5) 0.037(5) -0.018(4) -0.005(4) -0.011(4)
C123 0.028(5) 0.083(9) 0.052(6) -0.033(6) -0.005(4) -0.016(5)
C124 0.031(5) 0.063(8) 0.060(7) -0.008(6) -0.014(5) 0.011(5)
C125 0.040(6) 0.041(6) 0.069(8) 0.003(5) -0.014(5) 0.004(5)
C126 0.050(6) 0.011(4) 0.057(6) 0.005(4) -0.003(5) -0.009(4)
C111 0.030(4) 0.022(4) 0.025(4) -0.005(3) 0.000(3) -0.010(3)
C116 0.031(5) 0.039(5) 0.041(5) -0.010(4) 0.000(4) -0.015(4)
C115 0.045(6) 0.057(7) 0.068(8) -0.018(6) -0.002(5) -0.034(5)
C114 0.066(8) 0.050(6) 0.063(8) 0.000(6) 0.007(6) -0.038(6)
C113 0.065(7) 0.062(7) 0.037(6) 0.015(5) -0.009(5) -0.032(6)
C112 0.041(5) 0.046(5) 0.040(5) -0.004(4) -0.010(4) -0.024(5)
C132 0.018(4) 0.035(5) 0.035(5) -0.012(4) -0.005(3) -0.001(3)
C133 0.024(4) 0.050(6) 0.027(5) -0.014(4) -0.001(3) 0.005(4)
C221 0.027(4) 0.027(4) 0.027(4) 0.001(3) -0.010(3) -0.009(3)
C222 0.037(5) 0.036(5) 0.036(5) 0.003(4) -0.001(4) -0.013(4)
C223 0.043(6) 0.047(6) 0.041(6) 0.007(5) -0.008(4) -0.018(5)
C224 0.053(6) 0.047(6) 0.050(6) 0.022(5) -0.027(5) -0.028(5)
C225 0.051(6) 0.032(5) 0.058(7) 0.007(5) -0.024(5) -0.018(5)
C226 0.029(4) 0.029(4) 0.040(5) -0.001(4) -0.013(4) -0.007(4)
C211 0.022(4) 0.024(4) 0.034(5) -0.005(3) 0.000(3) -0.007(3)
C216 0.029(5) 0.045(6) 0.053(6) -0.021(5) -0.005(4) -0.006(4)
C215 0.024(5) 0.075(8) 0.079(9) -0.037(7) -0.001(5) -0.008(5)
C214 0.040(6) 0.073(8) 0.080(9) -0.046(7) 0.019(6) -0.014(6)
C213 0.047(6) 0.058(7) 0.060(7) -0.037(6) 0.004(5) -0.012(5)
C212 0.031(5) 0.052(6) 0.048(6) -0.031(5) 0.004(4) -0.010(4)
C1S 0.17(2) 0.22(3) 0.077(14) -0.060(17) -0.001(15) -0.07(2)

loop_
_atom_type_symbol
_atom_type_description
_atom_type_scat_dispersion_real
_atom_type_scat_dispersion_imag
_atom_type_scat_source
C C 0.0033 0.0016 'International Tables Vol C Tables 4.2.6.8 and 6.1.1.4'
H H 0 0 'International Tables Vol C Tables 4.2.6.8 and 6.1.1.4'
N N 0.0061 0.0033 'International Tables Vol C Tables 4.2.6.8 and 6.1.1.4'
O O 0.0106 0.006 'International Tables Vol C Tables 4.2.6.8 and 6.1.1.4'
F F 0.0171 0.0103 'International Tables Vol C Tables 4.2.6.8 and 6.1.1.4'
P P 0.1023 0.0942 'International Tables Vol C Tables 4.2.6.8 and 6.1.1.4'
Cl Cl 0.1484 0.1585 'International Tables Vol C Tables 4.2.6.8 and 6.1.1.4'
Fe Fe 0.3463 0.8444 'International Tables Vol C Tables 4.2.6.8 and 6.1.1.4'
Ru Ru -1.2594 0.8363 'International Tables Vol C Tables 4.2.6.8 and 6.1.1.4'

loop_
_geom_angle_atom_site_label_1
_geom_angle_atom_site_label_2
_geom_angle_atom_site_label_3
_geom_angle
_geom_angle_site_symmetry_1
_geom_angle_site_symmetry_3
_geom_angle_publ_flag
N2 Ru1 O2 165.6(2) . . ?
N2 Ru1 N3 78.4(3) . . ?
O2 Ru1 N3 89.8(2) . . ?
N2 Ru1 O1 109.7(2) . . ?
O2 Ru1 O1 59.5(2) . . ?
N3 Ru1 O1 80.5(2) . . ?
N2 Ru1 P1 89.12(19) . . ?
O2 Ru1 P1 100.92(15) . . ?
N3 Ru1 P1 97.89(19) . . ?
O1 Ru1 P1 160.19(15) . . ?
N2 Ru1 P2 96.7(2) . . ?
O2 Ru1 P2 91.80(15) . . ?
N3 Ru1 P2 161.27(19) . . ?
O1 Ru1 P2 84.27(16) . . ?
P1 Ru1 P2 100.10(7) . . ?
N2 Ru1 C1 138.4(3) . . ?
O2 Ru1 C1 29.8(2) . . ?
N3 Ru1 C1 83.5(3) . . ?
O1 Ru1 C1 29.7(2) . . ?
P1 Ru1 C1 130.61(19) . . ?
P2 Ru1 C1 88.67(19) . . ?
C231 Fe1 C131 109.9(3) . . ?
C231 Fe1 C232 41.6(3) . . ?
C131 Fe1 C232 109.7(3) . . ?
C231 Fe1 C132 107.8(3) . . ?
C131 Fe1 C132 41.2(3) . . ?
C232 Fe1 C132 136.2(3) . . ?
C231 Fe1 C135 141.8(3) . . ?
C131 Fe1 C135 41.3(4) . . ?
C232 Fe1 C135 114.0(4) . . ?
C132 Fe1 C135 68.4(4) . . ?
C231 Fe1 C235 41.4(3) . . ?
C131 Fe1 C235 140.0(4) . . ?
C232 Fe1 C235 68.8(4) . . ?
C132 Fe1 C235 110.9(4) . . ?
C135 Fe1 C235 176.8(4) . . ?
C231 Fe1 C233 69.2(4) . . ?
C131 Fe1 C233 138.2(4) . . ?
C232 Fe1 C233 40.9(4) . . ?
C132 Fe1 C233 176.9(4) . . ?
C135 Fe1 C233 113.2(4) . . ?
C235 Fe1 C233 67.7(4) . . ?
C231 Fe1 C133 135.0(4) . . ?
C131 Fe1 C133 68.7(3) . . ?
C232 Fe1 C133 176.0(4) . . ?
C132 Fe1 C133 40.3(4) . . ?
C135 Fe1 C133 67.4(4) . . ?
C235 Fe1 C133 109.9(4) . . ?
C233 Fe1 C133 142.6(4) . . ?
C231 Fe1 C234 68.7(4) . . ?
C131 Fe1 C234 177.2(4) . . ?
C232 Fe1 C234 67.6(4) . . ?
C132 Fe1 C234 141.3(4) . . ?
C135 Fe1 C234 138.5(4) . . ?
C235 Fe1 C234 40.4(4) . . ?
C233 Fe1 C234 39.1(4) . . ?
C133 Fe1 C234 114.1(4) . . ?
C231 Fe1 C134 174.9(4) . . ?
C131 Fe1 C134 68.8(3) . . ?
C232 Fe1 C134 143.5(4) . . ?
C132 Fe1 C134 67.8(4) . . ?
C135 Fe1 C134 40.1(4) . . ?
C235 Fe1 C134 136.7(4) . . ?
C233 Fe1 C134 115.2(4) . . ?
C133 Fe1 C134 39.9(4) . . ?
C234 Fe1 C134 112.8(4) . . ?
C131 P1 C111 108.4(4) . . ?
C131 P1 C121 97.0(4) . . ?
C111 P1 C121 99.9(4) . . ?
C131 P1 Ru1 116.9(3) . . ?
C111 P1 Ru1 116.8(3) . . ?
C121 P1 Ru1 114.8(3) . . ?
C1 O2 Ru1 94.0(5) . . ?
C231 P2 C221 100.1(4) . . ?
C231 P2 C211 102.5(4) . . ?
C221 P2 C211 102.4(4) . . ?
C231 P2 Ru1 124.9(3) . . ?
C221 P2 Ru1 115.1(3) . . ?
C211 P2 Ru1 109.1(3) . . ?
F3 P3 F5 89.7(10) . . ?
F3 P3 F4 91.5(13) . . ?
F5 P3 F4 91.2(10) . . ?
F3 P3 F1 87.9(10) . . ?
F5 P3 F1 177.7(10) . . ?
F4 P3 F1 89.1(11) . . ?
F3 P3 F2 178.5(10) . . ?
F5 P3 F2 89.3(10) . . ?
F4 P3 F2 89.7(12) . . ?
F1 P3 F2 93.0(10) . . ?
F3 P3 F6 89.8(11) . . ?
F5 P3 F6 86.5(10) . . ?
F4 P3 F6 177.3(10) . . ?
F1 P3 F6 93.3(10) . . ?
F2 P3 F6 89.0(9) . . ?
C1 O1 Ru1 87.0(5) . . ?
C24 N3 C20 118.6(7) . . ?
C24 N3 Ru1 126.6(6) . . ?
C20 N3 Ru1 112.7(6) . . ?
C9 N1 C4 121.8(8) . . ?
C9 N1 H1 119.1 . . ?
C4 N1 H1 119.1 . . ?
C15 N2 C19 117.3(7) . . ?
C15 N2 Ru1 127.2(6) . . ?
C19 N2 Ru1 115.3(6) . . ?
O1 C1 O2 119.4(7) . . ?
O1 C1 C2 123.1(8) . . ?
O2 C1 C2 117.5(7) . . ?
O1 C1 Ru1 63.3(4) . . ?
O2 C1 Ru1 56.1(4) . . ?
C2 C1 Ru1 173.2(6) . . ?
C3 C2 C1 117.3(8) . . ?
C3 C2 H2A 108 . . ?
C1 C2 H2A 108 . . ?
C3 C2 H2B 108 . . ?
C1 C2 H2B 108 . . ?
H2A C2 H2B 107.2 . . ?
C8 C3 C4 118.2(10) . . ?
C8 C3 C2 120.4(10) . . ?
C4 C3 C2 121.3(9) . . ?
C5 C4 C3 120.0(11) . . ?
C5 C4 N1 121.7(10) . . ?
C3 C4 N1 118.2(9) . . ?
C14 C9 C10 116.7(10) . . ?
C14 C9 N1 120.8(12) . . ?
C10 C9 N1 122.4(12) . . ?
C11 C10 C9 122.0(14) . . ?
C11 C10 Cl1 118.7(12) . . ?
C9 C10 Cl1 119.3(9) . . ?
C10 C11 C12 119.5(13) . . ?
C10 C11 H11 120.3 . . ?
C12 C11 H11 120.3 . . ?
C13 C12 C11 119.8(12) . . ?
C13 C12 H12 120.1 . . ?
C11 C12 H12 120.1 . . ?
C12 C13 C14 120.2(14) . . ?
C12 C13 H13 119.9 . . ?
C14 C13 H13 119.9 . . ?
C13 C14 C9 121.8(13) . . ?
C13 C14 Cl2 117.7(12) . . ?
C9 C14 Cl2 120.5(9) . . ?
C6 C5 C4 119.5(12) . . ?
C6 C5 H5 120.3 . . ?
C4 C5 H5 120.3 . . ?
C7 C6 C5 122.5(12) . . ?
C7 C6 H6 118.8 . . ?
C5 C6 H6 118.8 . . ?
C6 C7 C8 118.4(12) . . ?
C6 C7 H7 120.8 . . ?
C8 C7 H7 120.8 . . ?
C3 C8 C7 121.0(12) . . ?
C3 C8 H8 119.5 . . ?
C7 C8 H8 119.5 . . ?
N2 C19 C18 121.1(9) . . ?
N2 C19 C20 116.0(8) . . ?
C18 C19 C20 122.8(9) . . ?
C19 C18 C17 121.9(10) . . ?
C19 C18 H18 119.1 . . ?
C17 C18 H18 119.1 . . ?
C18 C17 C16 117.2(10) . . ?
C18 C17 H17 121.4 . . ?
C16 C17 H17 121.4 . . ?
C17 C16 C15 118.5(10) . . ?
C17 C16 H16 120.8 . . ?
C15 C16 H16 120.8 . . ?
N2 C15 C16 123.9(9) . . ?
N2 C15 H15 118.1 . . ?
C16 C15 H15 118.1 . . ?
N3 C20 C21 121.8(9) . . ?
N3 C20 C19 115.5(8) . . ?
C21 C20 C19 122.7(9) . . ?
N3 C24 C23 122.0(9) . . ?
N3 C24 H24 119 . . ?
C23 C24 H24 119 . . ?
C24 C23 C22 119.8(10) . . ?
C24 C23 H23 120.1 . . ?
C22 C23 H23 120.1 . . ?
C23 C22 C21 118.6(11) . . ?
C23 C22 H22 120.7 . . ?
C21 C22 H22 120.7 . . ?
C20 C21 C22 118.9(11) . . ?
C20 C21 H21 120.5 . . ?
C22 C21 H21 120.5 . . ?
C232 C231 C235 106.7(8) . . ?
C232 C231 P2 125.3(6) . . ?
C235 C231 P2 127.9(7) . . ?
C232 C231 Fe1 69.6(5) . . ?
C235 C231 Fe1 70.8(5) . . ?
P2 C231 Fe1 122.1(4) . . ?
C234 C233 C232 108.2(9) . . ?
C234 C233 Fe1 70.7(5) . . ?
C232 C233 Fe1 68.3(5) . . ?
C234 C233 H233 125.9 . . ?
C232 C233 H233 125.9 . . ?
Fe1 C233 H233 126.7 . . ?
C233 C232 C231 108.1(8) . . ?
C233 C232 Fe1 70.8(5) . . ?
C231 C232 Fe1 68.9(5) . . ?
C233 C232 H232 125.9 . . ?
C231 C232 H232 125.9 . . ?
Fe1 C232 H232 125.9 . . ?
C233 C234 C235 109.6(8) . . ?
C233 C234 Fe1 70.2(5) . . ?
C235 C234 Fe1 69.5(5) . . ?
C233 C234 H234 125.2 . . ?
C235 C234 H234 125.2 . . ?
Fe1 C234 H234 126.8 . . ?
C234 C235 C231 107.3(8) . . ?
C234 C235 Fe1 70.2(5) . . ?
C231 C235 Fe1 67.9(5) . . ?
C234 C235 H235 126.3 . . ?
C231 C235 H235 126.3 . . ?
Fe1 C235 H235 127.2 . . ?
C133 C134 C135 108.1(8) . . ?
C133 C134 Fe1 69.8(5) . . ?
C135 C134 Fe1 69.4(5) . . ?
C133 C134 H134 125.9 . . ?
C135 C134 H134 125.9 . . ?
Fe1 C134 H134 126.4 . . ?
C134 C135 C131 108.3(9) . . ?
C134 C135 Fe1 70.5(5) . . ?
C131 C135 Fe1 68.1(5) . . ?
C134 C135 H135 125.9 . . ?
C131 C135 H135 125.9 . . ?
Fe1 C135 H135 127.1 . . ?
C132 C131 C135 106.6(7) . . ?
C132 C131 P1 120.7(6) . . ?
C135 C131 P1 132.6(7) . . ?
C132 C131 Fe1 70.0(5) . . ?
C135 C131 Fe1 70.5(5) . . ?
P1 C131 Fe1 127.2(4) . . ?
C122 C121 C126 118.6(8) . . ?
C122 C121 P1 120.1(7) . . ?
C126 C121 P1 121.0(7) . . ?
C121 C122 C123 120.3(10) . . ?
C121 C122 H122 119.9 . . ?
C123 C122 H122 119.9 . . ?
C124 C123 C122 119.8(11) . . ?
C124 C123 H123 120.1 . . ?
C122 C123 H123 120.1 . . ?
C123 C124 C125 120.4(10) . . ?
C123 C124 H124 119.8 . . ?
C125 C124 H124 119.8 . . ?
C126 C125 C124 118.2(11) . . ?
C126 C125 H125 120.9 . . ?
C124 C125 H125 120.9 . . ?
C125 C126 C121 122.6(10) . . ?
C125 C126 H126 118.7 . . ?
C121 C126 H126 118.7 . . ?
C112 C111 C116 118.6(8) . . ?
C112 C111 P1 116.8(7) . . ?
C116 C111 P1 124.6(7) . . ?
C115 C116 C111 120.5(10) . . ?
C115 C116 H116 119.7 . . ?
C111 C116 H116 119.7 . . ?
C114 C115 C116 120.6(10) . . ?
C114 C115 H115 119.7 . . ?
C116 C115 H115 119.7 . . ?
C115 C114 C113 119.5(10) . . ?
C115 C114 H114 120.3 . . ?
C113 C114 H114 120.3 . . ?
C112 C113 C114 118.8(10) . . ?
C112 C113 H113 120.6 . . ?
C114 C113 H113 120.6 . . ?
C111 C112 C113 121.7(10) . . ?
C111 C112 H112 119.2 . . ?
C113 C112 H112 119.2 . . ?
C133 C132 C131 108.3(8) . . ?
C133 C132 Fe1 70.7(5) . . ?
C131 C132 Fe1 68.8(5) . . ?
C133 C132 H132 125.8 . . ?
C131 C132 H132 125.8 . . ?
Fe1 C132 H132 126.2 . . ?
C134 C133 C132 108.7(9) . . ?
C134 C133 Fe1 70.3(5) . . ?
C132 C133 Fe1 69.0(5) . . ?
C134 C133 H133 125.7 . . ?
C132 C133 H133 125.7 . . ?
Fe1 C133 H133 126.6 . . ?
C226 C221 C222 117.9(8) . . ?
C226 C221 P2 122.6(7) . . ?
C222 C221 P2 119.5(7) . . ?
C223 C222 C221 120.1(9) . . ?
C223 C222 H222 120 . . ?
C221 C222 H222 120 . . ?
C224 C223 C222 120.7(10) . . ?
C224 C223 H223 119.7 . . ?
C222 C223 H223 119.7 . . ?
C225 C224 C223 118.9(9) . . ?
C225 C224 H224 120.5 . . ?
C223 C224 H224 120.5 . . ?
C224 C225 C226 121.6(10) . . ?
C224 C225 H225 119.2 . . ?
C226 C225 H225 119.2 . . ?
C221 C226 C225 120.8(9) . . ?
C221 C226 H226 119.6 . . ?
C225 C226 H226 119.6 . . ?
C216 C211 C212 118.9(8) . . ?
C216 C211 P2 121.6(7) . . ?
C212 C211 P2 119.5(7) . . ?
C215 C216 C211 120.0(10) . . ?
C215 C216 H216 120 . . ?
C211 C216 H216 120 . . ?
C214 C215 C216 120.4(10) . . ?
C214 C215 H215 119.8 . . ?
C216 C215 H215 119.8 . . ?
C215 C214 C213 120.0(10) . . ?
C215 C214 H214 120 . . ?
C213 C214 H214 120 . . ?
C212 C213 C214 120.7(11) . . ?
C212 C213 H213 119.7 . . ?
C214 C213 H213 119.7 . . ?
C213 C212 C211 120.1(10) . . ?
C213 C212 H212 120 . . ?
C211 C212 H212 120 . . ?
Cl2S C1S Cl1S 112.7(13) . . ?
Cl2S C1S H1S1 109 . . ?
Cl1S C1S H1S1 109 . . ?
Cl2S C1S H1S2 109 . . ?
Cl1S C1S H1S2 109 . . ?
H1S1 C1S H1S2 107.8 . . ?

loop_
_geom_bond_atom_site_label_1
_geom_bond_atom_site_label_2
_geom_bond_distance
_geom_bond_site_symmetry_2
_geom_bond_publ_flag
Ru1 N2 2.069(7) . ?
Ru1 O2 2.118(5) . ?
Ru1 N3 2.129(7) . ?
Ru1 O1 2.277(6) . ?
Ru1 P1 2.277(2) . ?
Ru1 P2 2.353(2) . ?
Ru1 C1 2.544(8) . ?
Fe1 C231 2.016(8) . ?
Fe1 C131 2.022(8) . ?
Fe1 C232 2.025(8) . ?
Fe1 C132 2.038(8) . ?
Fe1 C135 2.054(9) . ?
Fe1 C235 2.055(9) . ?
Fe1 C233 2.058(9) . ?
Fe1 C133 2.061(9) . ?
Fe1 C234 2.064(9) . ?
Fe1 C134 2.068(9) . ?
Cl2 C14 1.715(14) . ?
P1 C131 1.803(8) . ?
P1 C111 1.842(8) . ?
P1 C121 1.849(8) . ?
O2 C1 1.269(10) . ?
Cl1 C10 1.725(15) . ?
P2 C231 1.818(8) . ?
P2 C221 1.837(8) . ?
P2 C211 1.840(8) . ?
P3 F3 1.521(13) . ?
P3 F5 1.527(11) . ?
P3 F4 1.529(13) . ?
P3 F1 1.530(11) . ?
P3 F2 1.539(11) . ?
P3 F6 1.548(12) . ?
O1 C1 1.261(10) . ?
Cl1S C1S 1.82(3) . ?
Cl2S C1S 1.67(2) . ?
N3 C24 1.341(11) . ?
N3 C20 1.363(11) . ?
N1 C9 1.404(13) . ?
N1 C4 1.413(14) . ?
N1 H1 0.86 . ?
N2 C15 1.335(11) . ?
N2 C19 1.357(11) . ?
C1 C2 1.513(12) . ?
C2 C3 1.510(14) . ?
C2 H2A 0.97 . ?
C2 H2B 0.97 . ?
C3 C8 1.383(16) . ?
C3 C4 1.395(14) . ?
C4 C5 1.387(16) . ?
C9 C14 1.388(19) . ?
C9 C10 1.391(19) . ?
C10 C11 1.383(17) . ?
C11 C12 1.39(2) . ?
C11 H11 0.93 . ?
C12 C13 1.36(2) . ?
C12 H12 0.93 . ?
C13 C14 1.386(17) . ?
C13 H13 0.93 . ?
C5 C6 1.374(19) . ?
C5 H5 0.93 . ?
C6 C7 1.33(2) . ?
C6 H6 0.93 . ?
C7 C8 1.41(2) . ?
C7 H7 0.93 . ?
C8 H8 0.93 . ?
C19 C18 1.370(14) . ?
C19 C20 1.462(13) . ?
C18 C17 1.378(17) . ?
C18 H18 0.93 . ?
C17 C16 1.383(17) . ?
C17 H17 0.93 . ?
C16 C15 1.393(13) . ?
C16 H16 0.93 . ?
C15 H15 0.93 . ?
C20 C21 1.367(14) . ?
C24 C23 1.360(15) . ?
C24 H24 0.93 . ?
C23 C22 1.381(19) . ?
C23 H23 0.93 . ?
C22 C21 1.389(18) . ?
C22 H22 0.93 . ?
C21 H21 0.93 . ?
C231 C232 1.434(12) . ?
C231 C235 1.438(12) . ?
C233 C234 1.381(15) . ?
C233 C232 1.426(13) . ?
C233 H233 0.93 . ?
C232 H232 0.93 . ?
C234 C235 1.421(15) . ?
C234 H234 0.93 . ?
C235 H235 0.93 . ?
C134 C133 1.409(16) . ?
C134 C135 1.413(13) . ?
C134 H134 0.93 . ?
C135 C131 1.439(13) . ?
C135 H135 0.93 . ?
C131 C132 1.430(12) . ?
C121 C122 1.373(13) . ?
C121 C126 1.383(12) . ?
C122 C123 1.410(14) . ?
C122 H122 0.93 . ?
C123 C124 1.370(18) . ?
C123 H123 0.93 . ?
C124 C125 1.401(18) . ?
C124 H124 0.93 . ?
C125 C126 1.375(14) . ?
C125 H125 0.93 . ?
C126 H126 0.93 . ?
C111 C112 1.369(13) . ?
C111 C116 1.390(13) . ?
C116 C115 1.373(14) . ?
C116 H116 0.93 . ?
C115 C114 1.367(18) . ?
C115 H115 0.93 . ?
C114 C113 1.407(18) . ?
C114 H114 0.93 . ?
C113 C112 1.377(14) . ?
C113 H113 0.93 . ?
C112 H112 0.93 . ?
C132 C133 1.411(13) . ?
C132 H132 0.93 . ?
C133 H133 0.93 . ?
C221 C226 1.383(12) . ?
C221 C222 1.411(13) . ?
C222 C223 1.401(13) . ?
C222 H222 0.93 . ?
C223 C224 1.380(16) . ?
C223 H223 0.93 . ?
C224 C225 1.367(17) . ?
C224 H224 0.93 . ?
C225 C226 1.390(14) . ?
C225 H225 0.93 . ?
C226 H226 0.93 . ?
C211 C216 1.401(13) . ?
C211 C212 1.403(14) . ?
C216 C215 1.390(14) . ?
C216 H216 0.93 . ?
C215 C214 1.362(18) . ?
C215 H215 0.93 . ?
C214 C213 1.398(17) . ?
C214 H214 0.93 . ?
C213 C212 1.364(14) . ?
C213 H213 0.93 . ?
C212 H212 0.93 . ?
C1S H1S1 0.97 . ?
C1S H1S2 0.97 . ?

loop_
_geom_torsion_atom_site_label_1
_geom_torsion_atom_site_label_2
_geom_torsion_atom_site_label_3
_geom_torsion_atom_site_label_4
_geom_torsion
_geom_torsion_site_symmetry_1
_geom_torsion_site_symmetry_2
_geom_torsion_site_symmetry_3
_geom_torsion_site_symmetry_4
_geom_torsion_publ_flag
Ru1 O1 C1 O2 -3.2(7) . . . . ?
Ru1 O1 C1 C2 177.7(8) . . . . ?
Ru1 O2 C1 O1 3.4(8) . . . . ?
Ru1 O2 C1 C2 -177.4(7) . . . . ?
O1 C1 C2 C3 -26.3(14) . . . . ?
O2 C1 C2 C3 154.5(9) . . . . ?
C1 C2 C3 C8 -104.1(12) . . . . ?
C1 C2 C3 C4 78.1(13) . . . . ?
C8 C3 C4 C5 -4.7(17) . . . . ?
C2 C3 C4 C5 173.2(11) . . . . ?
C8 C3 C4 N1 176.9(11) . . . . ?
C2 C3 C4 N1 -5.3(15) . . . . ?
C9 N1 C4 C5 -19(2) . . . . ?
C9 N1 C4 C3 159.4(12) . . . . ?
C4 N1 C9 C14 106.5(14) . . . . ?
C4 N1 C9 C10 -75.4(16) . . . . ?
C14 C9 C10 C11 0.4(17) . . . . ?
N1 C9 C10 C11 -177.8(11) . . . . ?
C14 C9 C10 Cl1 -179.2(9) . . . . ?
N1 C9 C10 Cl1 2.7(15) . . . . ?
C9 C10 C11 C12 0.1(19) . . . . ?
Cl1 C10 C11 C12 179.6(10) . . . . ?
C10 C11 C12 C13 0.2(19) . . . . ?
C11 C12 C13 C14 -1.0(19) . . . . ?
C12 C13 C14 C9 1.5(18) . . . . ?
C12 C13 C14 Cl2 -178.2(10) . . . . ?
C10 C9 C14 C13 -1.2(17) . . . . ?
N1 C9 C14 C13 177.0(10) . . . . ?
C10 C9 C14 Cl2 178.6(9) . . . . ?
N1 C9 C14 Cl2 -3.2(15) . . . . ?
C3 C4 C5 C6 4(2) . . . . ?
N1 C4 C5 C6 -177.2(13) . . . . ?
C4 C5 C6 C7 1(3) . . . . ?
C5 C6 C7 C8 -5(3) . . . . ?
C4 C3 C8 C7 0.1(19) . . . . ?
C2 C3 C8 C7 -177.7(13) . . . . ?
C6 C7 C8 C3 5(2) . . . . ?
C15 N2 C19 C18 0.9(14) . . . . ?
Ru1 N2 C19 C18 177.0(9) . . . . ?
C15 N2 C19 C20 -175.8(8) . . . . ?
Ru1 N2 C19 C20 0.3(10) . . . . ?
N2 C19 C18 C17 -2(2) . . . . ?
C20 C19 C18 C17 174.2(12) . . . . ?
C19 C18 C17 C16 4(2) . . . . ?
C18 C17 C16 C15 -4(2) . . . . ?
C19 N2 C15 C16 -1.2(14) . . . . ?
Ru1 N2 C15 C16 -176.8(8) . . . . ?
C17 C16 C15 N2 2.7(18) . . . . ?
C24 N3 C20 C21 -1.8(14) . . . . ?
Ru1 N3 C20 C21 162.7(9) . . . . ?
C24 N3 C20 C19 179.8(8) . . . . ?
Ru1 N3 C20 C19 -15.7(9) . . . . ?
N2 C19 C20 N3 10.6(12) . . . . ?
C18 C19 C20 N3 -166.1(10) . . . . ?
N2 C19 C20 C21 -167.8(10) . . . . ?
C18 C19 C20 C21 15.5(16) . . . . ?
C20 N3 C24 C23 3.4(15) . . . . ?
Ru1 N3 C24 C23 -158.7(9) . . . . ?
N3 C24 C23 C22 0(2) . . . . ?
C24 C23 C22 C21 -4(2) . . . . ?
N3 C20 C21 C22 -2.8(18) . . . . ?
C19 C20 C21 C22 175.5(12) . . . . ?
C23 C22 C21 C20 6(2) . . . . ?
C221 P2 C231 C232 173.2(7) . . . . ?
C211 P2 C231 C232 68.0(7) . . . . ?
Ru1 P2 C231 C232 -56.4(7) . . . . ?
C221 P2 C231 C235 -10.5(8) . . . . ?
C211 P2 C231 C235 -115.7(7) . . . . ?
Ru1 P2 C231 C235 119.9(7) . . . . ?
C221 P2 C231 Fe1 -100.3(5) . . . . ?
C211 P2 C231 Fe1 154.5(5) . . . . ?
Ru1 P2 C231 Fe1 30.2(6) . . . . ?
C234 C233 C232 C231 0.6(9) . . . . ?
Fe1 C233 C232 C231 -59.0(5) . . . . ?
C234 C233 C232 Fe1 59.6(6) . . . . ?
C235 C231 C232 C233 -1.2(9) . . . . ?
P2 C231 C232 C233 175.8(6) . . . . ?
Fe1 C231 C232 C233 60.2(6) . . . . ?
C235 C231 C232 Fe1 -61.4(5) . . . . ?
P2 C231 C232 Fe1 115.6(6) . . . . ?
C232 C233 C234 C235 0.2(10) . . . . ?
Fe1 C233 C234 C235 58.4(6) . . . . ?
C232 C233 C234 Fe1 -58.2(6) . . . . ?
C233 C234 C235 C231 -1.0(10) . . . . ?
Fe1 C234 C235 C231 57.9(5) . . . . ?
C233 C234 C235 Fe1 -58.8(6) . . . . ?
C232 C231 C235 C234 1.3(9) . . . . ?
P2 C231 C235 C234 -175.5(6) . . . . ?
Fe1 C231 C235 C234 -59.3(6) . . . . ?
C232 C231 C235 Fe1 60.6(5) . . . . ?
P2 C231 C235 Fe1 -116.2(6) . . . . ?
C133 C134 C135 C131 -1.5(10) . . . . ?
Fe1 C134 C135 C131 57.8(6) . . . . ?
C133 C134 C135 Fe1 -59.3(6) . . . . ?
C134 C135 C131 C132 1.8(9) . . . . ?
Fe1 C135 C131 C132 61.1(5) . . . . ?
C134 C135 C131 P1 177.7(6) . . . . ?
Fe1 C135 C131 P1 -123.1(7) . . . . ?
C134 C135 C131 Fe1 -59.2(6) . . . . ?
C111 P1 C131 C132 -172.7(6) . . . . ?
C121 P1 C131 C132 84.3(7) . . . . ?
Ru1 P1 C131 C132 -38.2(7) . . . . ?
C111 P1 C131 C135 11.9(9) . . . . ?
C121 P1 C131 C135 -91.0(8) . . . . ?
Ru1 P1 C131 C135 146.5(7) . . . . ?
C111 P1 C131 Fe1 -85.5(6) . . . . ?
C121 P1 C131 Fe1 171.6(5) . . . . ?
Ru1 P1 C131 Fe1 49.1(6) . . . . ?
C131 P1 C121 C122 -93.2(8) . . . . ?
C111 P1 C121 C122 156.7(7) . . . . ?
Ru1 P1 C121 C122 30.8(8) . . . . ?
C131 P1 C121 C126 79.7(8) . . . . ?
C111 P1 C121 C126 -30.4(8) . . . . ?
Ru1 P1 C121 C126 -156.3(7) . . . . ?
C126 C121 C122 C123 2.8(14) . . . . ?
P1 C121 C122 C123 175.9(7) . . . . ?
C121 C122 C123 C124 -0.5(16) . . . . ?
C122 C123 C124 C125 -2.9(18) . . . . ?
C123 C124 C125 C126 3.8(19) . . . . ?
C124 C125 C126 C121 -1.4(18) . . . . ?
C122 C121 C126 C125 -1.9(16) . . . . ?
P1 C121 C126 C125 -174.9(9) . . . . ?
C131 P1 C111 C112 -153.7(7) . . . . ?
C121 P1 C111 C112 -52.8(8) . . . . ?
Ru1 P1 C111 C112 71.7(8) . . . . ?
C131 P1 C111 C116 26.3(8) . . . . ?
C121 P1 C111 C116 127.2(8) . . . . ?
Ru1 P1 C111 C116 -108.3(7) . . . . ?
C112 C111 C116 C115 4.6(14) . . . . ?
P1 C111 C116 C115 -175.4(8) . . . . ?
C111 C116 C115 C114 -1.0(17) . . . . ?
C116 C115 C114 C113 -3.1(19) . . . . ?
C115 C114 C113 C112 3.4(19) . . . . ?
C116 C111 C112 C113 -4.3(15) . . . . ?
P1 C111 C112 C113 175.7(9) . . . . ?
C114 C113 C112 C111 0.3(18) . . . . ?
C135 C131 C132 C133 -1.5(9) . . . . ?
P1 C131 C132 C133 -177.9(6) . . . . ?
Fe1 C131 C132 C133 59.9(6) . . . . ?
C135 C131 C132 Fe1 -61.4(5) . . . . ?
P1 C131 C132 Fe1 122.2(6) . . . . ?
C135 C134 C133 C132 0.6(10) . . . . ?
Fe1 C134 C133 C132 -58.5(6) . . . . ?
C135 C134 C133 Fe1 59.0(6) . . . . ?
C131 C132 C133 C134 0.6(9) . . . . ?
Fe1 C132 C133 C134 59.3(6) . . . . ?
C131 C132 C133 Fe1 -58.7(6) . . . . ?
C231 P2 C221 C226 -102.5(8) . . . . ?
C211 P2 C221 C226 2.8(8) . . . . ?
Ru1 P2 C221 C226 121.1(7) . . . . ?
C231 P2 C221 C222 75.3(8) . . . . ?
C211 P2 C221 C222 -179.3(7) . . . . ?
Ru1 P2 C221 C222 -61.1(8) . . . . ?
C226 C221 C222 C223 1.1(14) . . . . ?
P2 C221 C222 C223 -176.8(8) . . . . ?
C221 C222 C223 C224 -1.3(16) . . . . ?
C222 C223 C224 C225 1.4(17) . . . . ?
C223 C224 C225 C226 -1.2(17) . . . . ?
C222 C221 C226 C225 -1.0(14) . . . . ?
P2 C221 C226 C225 176.9(7) . . . . ?
C224 C225 C226 C221 1.0(16) . . . . ?
C231 P2 C211 C216 9.5(9) . . . . ?
C221 P2 C211 C216 -93.9(8) . . . . ?
Ru1 P2 C211 C216 143.7(7) . . . . ?
C231 P2 C211 C212 -166.8(8) . . . . ?
C221 P2 C211 C212 89.8(8) . . . . ?
Ru1 P2 C211 C212 -32.6(8) . . . . ?
C212 C211 C216 C215 0.6(15) . . . . ?
P2 C211 C216 C215 -175.8(9) . . . . ?
C211 C216 C215 C214 -0.5(19) . . . . ?
C216 C215 C214 C213 0(2) . . . . ?
C215 C214 C213 C212 1(2) . . . . ?
C214 C213 C212 C211 -1.0(19) . . . . ?
C216 C211 C212 C213 0.1(15) . . . . ?
P2 C211 C212 C213 176.6(9) . . . . ?
